data_4075004
loop_
_publ_author_name
'Cuesta, Luciano'
'Hevia, Eva'
'Morales, Dolores'
'P\'erez, Julio'
'Riera, Luc\'ia'
'Miguel, Daniel'

_publ_section_title
;
 Reactivity of Molybdenum and Rhenium Hydroxo Complexes toward Organic
 Electrophiles:&#x00A0; Reactions that Afford Carboxylato Products&#x00A7;
;
_journal_issue 7
_journal_name_full Organometallics
_journal_page_first 1717
_journal_paper_doi 10.1021/om051081g
_journal_volume 25
_journal_year 2006
_chemical_formula_sum 'C19 H15 N2 O7 Re'
_chemical_formula_weight 569.53
_chemical_name_systematic
; 
 ? 
;
_space_group_IT_number 2
_symmetry_cell_setting triclinic
_symmetry_space_group_name_Hall '-P 1'
_symmetry_space_group_name_H-M 'P -1'
_atom_sites_solution_hydrogens geom
_atom_sites_solution_primary direct
_atom_sites_solution_secondary difmap
_audit_creation_method SHELXL-97
_cell_angle_alpha 98.90(3)
_cell_angle_beta 96.82(3)
_cell_angle_gamma 99.61(3)
_cell_formula_units_Z 2
_cell_length_a 6.2719(13)
_cell_length_b 9.939(2)
_cell_length_c 16.062(3)
_cell_measurement_reflns_used 2953
_cell_measurement_temperature 293(2)
_cell_measurement_theta_max 70.0
_cell_measurement_theta_min 2.0
_cell_volume 964.5(4)
_computing_data_collection 'Collect (Bruker AXS BV, 1997-2004)'
_computing_molecular_graphics 'Bruker SHELXTL'
_computing_publication_material 'Bruker SHELXTL'
_computing_structure_refinement 'SHELXL-97 (Sheldrick, 1997)'
_computing_structure_solution 'SHELXS-97 (Sheldrick, 1990)'
_diffrn_ambient_temperature 293(2)
_diffrn_detector_area_resol_mean 9
_diffrn_measured_fraction_theta_full 0.986
_diffrn_measured_fraction_theta_max 0.986
_diffrn_measurement_device '90mm CCD camera on \k-goniostat'
_diffrn_measurement_device_type KappaCCD
_diffrn_measurement_method CCD
_diffrn_radiation_monochromator 'horizontally mounted graphite crystal'
_diffrn_radiation_source 'fine-focus sealed tube'
_diffrn_radiation_type CuK\a
_diffrn_radiation_wavelength 1.54184
_diffrn_reflns_av_R_equivalents 0.0483
_diffrn_reflns_av_sigmaI/netI 0.0580
_diffrn_reflns_limit_h_max 5
_diffrn_reflns_limit_h_min -7
_diffrn_reflns_limit_k_max 11
_diffrn_reflns_limit_k_min -11
_diffrn_reflns_limit_l_max 19
_diffrn_reflns_limit_l_min -19
_diffrn_reflns_number 13231
_diffrn_reflns_theta_full 68.58
_diffrn_reflns_theta_max 68.58
_diffrn_reflns_theta_min 2.82
_exptl_absorpt_coefficient_mu 12.731
_exptl_absorpt_correction_T_max 1.244
_exptl_absorpt_correction_T_min 0.766
_exptl_absorpt_correction_type multi-scan
_exptl_absorpt_process_details
; 
 R.H. Blessing, Acta Cryst. (1995), A51, 33-38 
;
_exptl_crystal_colour yellow
_exptl_crystal_density_diffrn 1.961
_exptl_crystal_density_method 'not measured'
_exptl_crystal_description BLOCK
_exptl_crystal_F_000 548
_exptl_crystal_size_max 0.30
_exptl_crystal_size_mid 0.10
_exptl_crystal_size_min 0.05
_refine_diff_density_max 1.359
_refine_diff_density_min -0.948
_refine_diff_density_rms 0.147
_refine_ls_extinction_coef 0.0048(3)
_refine_ls_extinction_expression Fc^*^=kFc[1+0.001xFc^2^\l^3^/sin(2\q)]^-1/4^
_refine_ls_extinction_method SHELXL
_refine_ls_goodness_of_fit_ref 1.078
_refine_ls_hydrogen_treatment mixed
_refine_ls_matrix_type full
_refine_ls_number_parameters 269
_refine_ls_number_reflns 3502
_refine_ls_number_restraints 0
_refine_ls_restrained_S_all 1.078
_refine_ls_R_factor_all 0.0388
_refine_ls_R_factor_gt 0.0379
_refine_ls_shift/su_max 0.001
_refine_ls_shift/su_mean 0.000
_refine_ls_structure_factor_coef Fsqd
_refine_ls_weighting_details 'calc w=1/[\s^2^(Fo^2^)+(0.0536P)^2^+1.8089P] where P=(Fo^2^+2Fc^2^)/3'
_refine_ls_weighting_scheme calc
_refine_ls_wR_factor_gt 0.1004
_refine_ls_wR_factor_ref 0.1015
_reflns_number_gt 3400
_reflns_number_total 3502
_reflns_threshold_expression >2sigma(I)
_cod_data_source_file om051081gsi20060203_110631.cif
_cod_data_source_block Compound_4_(lc47)
_cod_depositor_comments
;
The following automatic conversions were performed:

'_symmetry_cell_setting' value 'Triclinic' changed to 'triclinic'
according to /home/saulius/struct/CIF-dictionaries/cif_core.dic
dictionary named 'cif_core.dic' version 2.4.1 from 2010-06-29.

Automatic conversion script
Id: cif_fix_values 1715 2011-07-08 13:25:40Z adriana 
;
_cod_original_cell_volume 964.4(3)
_cod_original_sg_symbol_H-M P-1
_cod_database_code 4075004

loop_
_symmetry_equiv_pos_as_xyz
'x, y, z'
'-x, -y, -z'

loop_
_atom_site_label
_atom_site_type_symbol
_atom_site_fract_x
_atom_site_fract_y
_atom_site_fract_z
_atom_site_U_iso_or_equiv
_atom_site_adp_type
_atom_site_occupancy
_atom_site_symmetry_multiplicity
_atom_site_calc_flag
_atom_site_refinement_flags
Re1 Re 0.24421(3) 0.21422(2) 0.356957(14) 0.03774(16) Uani 1 1 d .
N1 N 0.4201(8) 0.3134(5) 0.2670(3) 0.0393(10) Uani 1 1 d .
N2 N 0.1075(7) 0.3995(5) 0.3432(3) 0.0382(10) Uani 1 1 d .
C1 C 0.4466(10) 0.3019(7) 0.4559(4) 0.0469(15) Uani 1 1 d .
O1 O 0.5690(7) 0.3529(6) 0.5162(3) 0.0597(12) Uani 1 1 d .
C2 C 0.3772(12) 0.0521(9) 0.3600(5) 0.0600(18) Uani 1 1 d .
O2 O 0.4591(10) -0.0418(6) 0.3620(4) 0.0810(17) Uani 1 1 d .
C3 C 0.0426(11) 0.1467(7) 0.4293(5) 0.0529(16) Uani 1 1 d .
O3 O -0.0828(9) 0.1169(6) 0.4732(4) 0.0711(15) Uani 1 1 d .
C4 C 0.0362(11) 0.0290(7) 0.1847(4) 0.0498(14) Uani 1 1 d .
O4 O 0.0079(7) 0.1225(5) 0.2440(3) 0.0462(10) Uani 1 1 d .
C5 C -0.1609(11) -0.0262(7) 0.1188(4) 0.0556(16) Uani 1 1 d .
H5 H -0.2852 0.0097 0.1285 0.067 Uiso 1 1 calc R
O5 O 0.2095(8) -0.0149(6) 0.1811(3) 0.0674(14) Uani 1 1 d .
C6 C -0.1824(12) -0.1197(7) 0.0480(4) 0.0574(16) Uani 1 1 d .
H6A H -0.3227 -0.1401 0.0174 0.069 Uiso 1 1 calc R
O6 O 0.1653(10) -0.1913(7) 0.0495(4) 0.0795(17) Uani 1 1 d .
C7 C -0.0298(13) -0.1974(8) 0.0084(5) 0.0638(19) Uani 1 1 d .
O7 O -0.0893(10) -0.2707(7) -0.0606(4) 0.0863(19) Uani 1 1 d .
C11 C 0.5798(10) 0.2632(7) 0.2290(4) 0.0458(14) Uani 1 1 d .
H11 H 0.6219 0.1836 0.2438 0.055 Uiso 1 1 calc R
C12 C 0.6810(10) 0.3243(7) 0.1701(4) 0.0525(15) Uani 1 1 d .
H12 H 0.7884 0.2855 0.1453 0.063 Uiso 1 1 calc R
C13 C 0.6246(10) 0.4440(7) 0.1472(4) 0.0496(14) Uani 1 1 d .
C14 C 0.4594(10) 0.4948(7) 0.1857(4) 0.0475(14) Uani 1 1 d .
H14 H 0.4141 0.5737 0.1711 0.057 Uiso 1 1 calc R
C15 C 0.3618(8) 0.4293(6) 0.2456(4) 0.0385(11) Uani 1 1 d .
C16 C 0.1904(8) 0.4807(6) 0.2909(4) 0.0384(11) Uani 1 1 d .
C17 C 0.1221(9) 0.6018(6) 0.2814(4) 0.0450(13) Uani 1 1 d .
H17 H 0.1854 0.6566 0.2456 0.054 Uiso 1 1 calc R
C18 C -0.0416(9) 0.6436(6) 0.3249(4) 0.0448(13) Uani 1 1 d .
C19 C -0.1261(9) 0.5576(6) 0.3776(4) 0.0461(13) Uani 1 1 d .
H19 H -0.2375 0.5803 0.4073 0.055 Uiso 1 1 calc R
C20 C -0.0478(9) 0.4403(7) 0.3865(4) 0.0437(13) Uani 1 1 d .
H20 H -0.1040 0.3861 0.4241 0.052 Uiso 1 1 calc R
C21 C 0.7395(14) 0.5156(11) 0.0843(5) 0.073(2) Uani 1 1 d .
H21A H 0.8945 0.5337 0.1025 0.110 Uiso 1 1 calc R
H21B H 0.6911 0.6016 0.0811 0.110 Uiso 1 1 calc R
H21C H 0.7059 0.4571 0.0291 0.110 Uiso 1 1 calc R
C22 C -0.1260(12) 0.7746(7) 0.3142(5) 0.0601(17) Uani 1 1 d .
H22A H -0.2758 0.7637 0.3234 0.090 Uiso 1 1 calc R
H22B H -0.1159 0.7921 0.2575 0.090 Uiso 1 1 calc R
H22C H -0.0398 0.8512 0.3548 0.090 Uiso 1 1 calc R
H6 H 0.198(18) -0.143(12) 0.094(7) 0.10(4) Uiso 1 1 d .

loop_
_atom_site_aniso_label
_atom_site_aniso_U_11
_atom_site_aniso_U_22
_atom_site_aniso_U_33
_atom_site_aniso_U_23
_atom_site_aniso_U_13
_atom_site_aniso_U_12
Re1 0.0358(2) 0.0350(2) 0.0427(2) 0.00293(12) 0.00581(11) 0.01107(11)
N1 0.035(2) 0.036(3) 0.047(3) 0.004(2) 0.0085(19) 0.0086(19)
N2 0.036(2) 0.033(2) 0.045(3) 0.004(2) 0.0043(19) 0.0073(18)
C1 0.044(3) 0.047(4) 0.058(4) 0.013(3) 0.021(3) 0.022(3)
O1 0.045(2) 0.074(3) 0.051(3) -0.006(2) -0.007(2) 0.011(2)
C2 0.052(4) 0.061(5) 0.060(4) 0.001(3) 0.001(3) 0.006(3)
O2 0.081(4) 0.050(3) 0.118(5) 0.012(3) 0.002(3) 0.042(3)
C3 0.052(4) 0.041(3) 0.064(4) 0.007(3) 0.001(3) 0.010(3)
O3 0.066(3) 0.074(4) 0.086(4) 0.036(3) 0.034(3) 0.012(3)
C4 0.054(4) 0.047(3) 0.046(3) 0.000(3) 0.006(3) 0.011(3)
O4 0.046(2) 0.044(2) 0.046(2) -0.0019(18) 0.0017(17) 0.0134(18)
C5 0.051(3) 0.053(4) 0.057(4) -0.006(3) -0.002(3) 0.014(3)
O5 0.053(3) 0.075(3) 0.068(3) -0.016(3) 0.001(2) 0.027(2)
C6 0.059(4) 0.055(4) 0.050(4) -0.004(3) 0.001(3) 0.005(3)
O6 0.074(4) 0.084(4) 0.072(4) -0.023(3) 0.013(3) 0.022(3)
C7 0.067(5) 0.062(4) 0.059(4) 0.000(3) 0.021(3) 0.003(3)
O7 0.082(4) 0.094(4) 0.063(3) -0.030(3) 0.017(3) -0.002(3)
C11 0.043(3) 0.046(3) 0.051(3) 0.005(3) 0.014(3) 0.015(3)
C12 0.046(3) 0.060(4) 0.052(3) 0.000(3) 0.013(3) 0.018(3)
C13 0.041(3) 0.059(4) 0.045(3) 0.003(3) 0.008(2) 0.002(3)
C14 0.043(3) 0.050(4) 0.050(3) 0.007(3) 0.007(2) 0.012(3)
C15 0.032(2) 0.042(3) 0.041(3) 0.005(2) 0.005(2) 0.007(2)
C16 0.031(2) 0.036(3) 0.046(3) 0.004(2) 0.002(2) 0.006(2)
C17 0.044(3) 0.040(3) 0.050(3) 0.005(2) 0.004(2) 0.007(2)
C18 0.042(3) 0.038(3) 0.055(3) 0.003(3) 0.004(2) 0.015(2)
C19 0.042(3) 0.044(3) 0.051(3) -0.004(3) 0.010(2) 0.013(2)
C20 0.039(3) 0.046(3) 0.049(3) 0.002(3) 0.011(2) 0.019(2)
C21 0.066(5) 0.101(7) 0.062(4) 0.025(4) 0.023(4) 0.023(4)
C22 0.067(4) 0.044(4) 0.075(5) 0.010(3) 0.015(3) 0.027(3)

loop_
_atom_type_symbol
_atom_type_description
_atom_type_scat_dispersion_real
_atom_type_scat_dispersion_imag
_atom_type_scat_source
C C 0.0181 0.0091 'International Tables Vol C Tables 4.2.6.8 and 6.1.1.4'
H H 0.0000 0.0000 'International Tables Vol C Tables 4.2.6.8 and 6.1.1.4'
N N 0.0311 0.0180 'International Tables Vol C Tables 4.2.6.8 and 6.1.1.4'
O O 0.0492 0.0322 'International Tables Vol C Tables 4.2.6.8 and 6.1.1.4'
Re Re -5.2083 5.8923 'International Tables Vol C Tables 4.2.6.8 and 6.1.1.4'

loop_
_geom_angle_atom_site_label_1
_geom_angle_atom_site_label_2
_geom_angle_atom_site_label_3
_geom_angle
C1 Re1 C3 89.1(3)
C1 Re1 C2 87.2(3)
C3 Re1 C2 89.6(3)
C1 Re1 O4 177.52(18)
C3 Re1 O4 91.0(2)
C2 Re1 O4 95.2(2)
C1 Re1 N1 96.2(2)
C3 Re1 N1 168.2(2)
C2 Re1 N1 101.1(3)
O4 Re1 N1 83.24(18)
C1 Re1 N2 94.5(2)
C3 Re1 N2 95.3(2)
C2 Re1 N2 174.8(2)
O4 Re1 N2 82.98(17)
N1 Re1 N2 73.90(18)
C15 N1 C11 118.0(5)
C15 N1 Re1 117.9(4)
C11 N1 Re1 124.1(4)
C16 N2 C20 117.9(5)
C16 N2 Re1 118.0(4)
C20 N2 Re1 124.1(4)
O1 C1 Re1 178.9(6)
O2 C2 Re1 178.8(7)
O3 C3 Re1 174.4(6)
O5 C4 O4 124.0(6)
O5 C4 C5 122.0(6)
O4 C4 C5 114.0(6)
C4 O4 Re1 125.0(4)
C6 C5 C4 128.7(6)
C5 C6 C7 133.1(7)
O7 C7 O6 120.7(7)
O7 C7 C6 119.5(8)
O6 C7 C6 119.8(7)
N1 C11 C12 122.8(6)
C11 C12 C13 120.3(6)
C12 C13 C14 116.8(6)
C12 C13 C21 121.1(6)
C14 C13 C21 122.1(7)
C15 C14 C13 120.8(6)
N1 C15 C14 121.2(5)
N1 C15 C16 115.3(5)
C14 C15 C16 123.5(5)
N2 C16 C17 122.0(5)
N2 C16 C15 114.8(5)
C17 C16 C15 123.2(5)
C16 C17 C18 120.5(6)
C19 C18 C17 116.4(5)
C19 C18 C22 121.5(5)
C17 C18 C22 122.1(6)
C20 C19 C18 120.6(5)
N2 C20 C19 122.5(6)

loop_
_geom_bond_atom_site_label_1
_geom_bond_atom_site_label_2
_geom_bond_distance
Re1 C1 1.903(7)
Re1 C3 1.925(8)
Re1 C2 1.938(9)
Re1 O4 2.172(4)
Re1 N1 2.176(5)
Re1 N2 2.187(5)
N1 C15 1.346(8)
N1 C11 1.357(8)
N2 C16 1.342(8)
N2 C20 1.343(7)
C1 O1 1.151(8)
C2 O2 1.141(10)
C3 O3 1.150(9)
C4 O5 1.241(8)
C4 O4 1.274(8)
C4 C5 1.494(9)
C5 C6 1.330(9)
C6 C7 1.469(10)
O6 C7 1.308(10)
C7 O7 1.208(9)
C11 C12 1.363(9)
C12 C13 1.386(10)
C13 C14 1.394(9)
C13 C21 1.507(10)
C14 C15 1.387(9)
C15 C16 1.483(8)
C16 C17 1.367(8)
C17 C18 1.392(8)
C18 C19 1.382(9)
C18 C22 1.510(8)
C19 C20 1.359(9)
